data_7249914
loop_
_publ_author_name
'O'Sullivan, Patrick'
'Previtali, Viola'
'Twamley, Brendan'
'Marmion, Celine J.'
'McDonald, Aidan R.'
'Rozas, Isabel'

_publ_section_title
;
 Platinum(ii) complexes of aryl guanidine-like derivatives as potential
 anticancer agents: between coordination and cyclometallation.
;
_journal_issue 5
_journal_name_full 'RSC advances'
_journal_page_first 3427
_journal_page_last 3438
_journal_paper_doi 10.1039/d5ra00310e
_journal_volume 15
_journal_year 2025
_chemical_formula_moiety 'C19 H26 Cl2 N6 O3 Pt2 S2, 2(H2 O)'
_chemical_formula_sum 'C19 H30 Cl2 N6 O5 Pt2 S2'
_chemical_formula_weight 947.69
_space_group_crystal_system triclinic
_space_group_IT_number 2
_space_group_name_Hall '-P 1'
_space_group_name_H-M_alt 'P -1'
_atom_sites_solution_hydrogens mixed
_audit_creation_method SHELXL-2014/7
_audit_update_record
;
2024-10-18 deposited with the CCDC.	2025-01-21 downloaded from the CCDC.
;
_cell_angle_alpha 114.8432(18)
_cell_angle_beta 93.5680(19)
_cell_angle_gamma 94.7534(19)
_cell_formula_units_Z 2
_cell_length_a 11.0607(7)
_cell_length_b 11.0707(7)
_cell_length_c 12.6727(8)
_cell_measurement_reflns_used 9892
_cell_measurement_temperature 100(2)
_cell_measurement_theta_max 29.89
_cell_measurement_theta_min 2.43
_cell_volume 1395.22(15)
_computing_cell_refinement 'SAINT+ Ver. 8.34A (Bruker-AXS, 2013)'
_computing_data_collection 'APEX2 Ver. 2014.11-0 (Bruker-AXS, 2014)'
_computing_data_reduction 'SAINT+ Ver. 8.34A (Bruker-AXS, 2013)'
_computing_molecular_graphics 'SHELXTL (Bruker-AXS, 2008-2014)'
_computing_publication_material 'SHELXTL (Bruker-AXS, 2008-2014)'
_computing_structure_refinement 'SHELXL-2014/7 (Sheldrick, 2014)'
_computing_structure_solution 'SHELXT-2014/4 (Sheldrick, 2014)'
_diffrn_ambient_temperature 100(2)
_diffrn_detector_area_resol_mean 8.258
_diffrn_measured_fraction_theta_full 1.000
_diffrn_measured_fraction_theta_max 1.000
_diffrn_measurement_device_type 'Bruker APEX-II CCD'
_diffrn_measurement_method '\f and \w scans'
_diffrn_radiation_type MoK\a
_diffrn_radiation_wavelength 0.71073
_diffrn_reflns_av_R_equivalents 0.0566
_diffrn_reflns_av_unetI/netI 0.0329
_diffrn_reflns_Laue_measured_fraction_full 1.000
_diffrn_reflns_Laue_measured_fraction_max 1.000
_diffrn_reflns_limit_h_max 14
_diffrn_reflns_limit_h_min -14
_diffrn_reflns_limit_k_max 14
_diffrn_reflns_limit_k_min -14
_diffrn_reflns_limit_l_max 16
_diffrn_reflns_limit_l_min -16
_diffrn_reflns_number 49640
_diffrn_reflns_point_group_measured_fraction_full 1.000
_diffrn_reflns_point_group_measured_fraction_max 1.000
_diffrn_reflns_theta_full 25.242
_diffrn_reflns_theta_max 27.124
_diffrn_reflns_theta_min 1.858
_diffrn_source 'sealed tube'
_exptl_absorpt_coefficient_mu 10.398
_exptl_absorpt_correction_T_max 0.7455
_exptl_absorpt_correction_T_min 0.3964
_exptl_absorpt_correction_type multi-scan
_exptl_absorpt_process_details
;
SADABS-2014/5 (Bruker, 2014/5) was used for absorption correction.
wR2(int) was 0.1309 before and 0.0614 after correction.
The Ratio of minimum to maximum transmission is 0.532.
The \l/2 correction factor is 0.00150.
;
_exptl_crystal_colour colourless
_exptl_crystal_density_diffrn 2.256
_exptl_crystal_description irregular
_exptl_crystal_F_000 896
_exptl_crystal_size_max 0.310
_exptl_crystal_size_mid 0.120
_exptl_crystal_size_min 0.030
_refine_diff_density_max 1.679
_refine_diff_density_min -1.845
_refine_diff_density_rms 0.156
_refine_ls_extinction_method none
_refine_ls_goodness_of_fit_ref 1.006
_refine_ls_hydrogen_treatment mixed
_refine_ls_matrix_type full
_refine_ls_number_parameters 331
_refine_ls_number_reflns 6173
_refine_ls_number_restraints 4
_refine_ls_restrained_S_all 1.006
_refine_ls_R_factor_all 0.0353
_refine_ls_R_factor_gt 0.0238
_refine_ls_shift/su_max 0.001
_refine_ls_shift/su_mean 0.000
_refine_ls_structure_factor_coef Fsqd
_refine_ls_weighting_details 'w=1/[\s^2^(Fo^2^)+(0.0167P)^2^+6.3159P] where P=(Fo^2^+2Fc^2^)/3'
_refine_ls_weighting_scheme calc
_refine_ls_wR_factor_gt 0.0509
_refine_ls_wR_factor_ref 0.0550
_reflns_Friedel_coverage 0.000
_reflns_number_gt 5107
_reflns_number_total 6173
_reflns_threshold_expression 'I > 2\s(I)'
_cod_data_source_file d5ra00310e2.cif
_cod_data_source_block tcd309
_cod_database_code 7249914
_shelx_shelxl_version_number 2014/7
_shelx_space_group_comment
; 
The symmetry employed for this shelxl refinement is uniquely defined 
by the following loop, which should always be used as a source of 
symmetry information in preference to the above space-group names. 
They are only intended as comments. 
;
_shelx_estimated_absorpt_t_min 0.141
_shelx_estimated_absorpt_t_max 0.746

loop_
_space_group_symop_operation_xyz
'x, y, z'
'-x, -y, -z'

loop_
_atom_site_label
_atom_site_type_symbol
_atom_site_fract_x
_atom_site_fract_y
_atom_site_fract_z
_atom_site_U_iso_or_equiv
_atom_site_adp_type
_atom_site_occupancy
_atom_site_site_symmetry_order
_atom_site_calc_flag
_atom_site_refinement_flags_posn
_atom_site_refinement_flags_adp
_atom_site_refinement_flags_occupancy
_atom_site_disorder_assembly
_atom_site_disorder_group
Pt1 Pt 0.16412(2) 0.29039(2) 0.41208(2) 0.01544(5) Uani 1 1 d . . . . .
Pt2 Pt 0.27240(2) 0.25330(2) -0.06543(2) 0.01458(5) Uani 1 1 d . . . . .
Cl1 Cl 0.06694(12) 0.07092(12) 0.37631(11) 0.0260(3) Uani 1 1 d . . . . .
Cl2 Cl 0.28421(11) 0.01567(11) -0.16305(10) 0.0236(3) Uani 1 1 d . . . . .
S1 S 0.01329(11) 0.30218(12) 0.29415(11) 0.0199(2) Uani 1 1 d . . . . .
S2 S 0.44111(11) 0.26810(12) 0.04542(10) 0.0177(2) Uani 1 1 d . . . . .
O12 O 0.3161(3) 0.8521(3) 0.3673(3) 0.0239(8) Uani 1 1 d . . . . .
O25 O 0.0013(3) 0.4216(4) 0.2717(4) 0.0324(9) Uani 1 1 d . . . . .
O28 O 0.4995(3) 0.3962(3) 0.1419(3) 0.0232(8) Uani 1 1 d . . . . .
N1 N 0.2809(4) 0.2632(4) 0.5244(3) 0.0209(9) Uani 1 1 d . . . . .
H1A H 0.2881 0.1793 0.5102 0.025 Uiso 1 1 calc R U . . .
N3 N 0.3963(4) 0.3247(4) 0.7019(4) 0.0214(9) Uani 1 1 d . . . . .
H3A H 0.3828 0.2426 0.6963 0.026 Uiso 1 1 calc R U . . .
H3B H 0.4412 0.3873 0.7633 0.026 Uiso 1 1 calc R U . . .
N4 N 0.3743(4) 0.4817(4) 0.6310(3) 0.0186(8) Uani 1 1 d . . . . .
H4A H 0.4108 0.5394 0.6996 0.022 Uiso 1 1 calc R U . . .
N19 N 0.1174(4) 0.4425(4) -0.1549(3) 0.0185(8) Uani 1 1 d . . . . .
H19A H 0.0994 0.4951 -0.1884 0.022 Uiso 1 1 calc R U . . .
N21 N 0.0295(4) 0.2706(4) -0.3270(3) 0.0227(9) Uani 1 1 d . . . . .
H21A H 0.0111 0.1849 -0.3740 0.027 Uiso 1 1 calc R U . . .
H21B H 0.0051 0.3316 -0.3482 0.027 Uiso 1 1 calc R U . . .
N22 N 0.1334(4) 0.2226(4) -0.1871(3) 0.0202(9) Uani 1 1 d . . . . .
H22A H 0.0937 0.1412 -0.2205 0.024 Uiso 1 1 calc R U . . .
C2 C 0.3480(4) 0.3545(5) 0.6163(4) 0.0164(9) Uani 1 1 d . . . . .
C5 C 0.3493(4) 0.5315(5) 0.5479(4) 0.0165(9) Uani 1 1 d . . . . .
C6 C 0.2631(4) 0.4673(5) 0.4491(4) 0.0157(9) Uani 1 1 d . . . . .
C7 C 0.2522(4) 0.5334(5) 0.3764(4) 0.0163(9) Uani 1 1 d . . . . .
H7A H 0.1982 0.4908 0.3064 0.020 Uiso 1 1 calc R U . . .
C8 C 0.3158(4) 0.6582(4) 0.4006(4) 0.0158(9) Uani 1 1 d . . . . .
C9 C 0.3982(4) 0.7214(5) 0.5020(4) 0.0182(10) Uani 1 1 d . . . . .
H9A H 0.4411 0.8073 0.5216 0.022 Uiso 1 1 calc R U . . .
C10 C 0.4158(4) 0.6564(5) 0.5730(4) 0.0184(10) Uani 1 1 d . . . . .
H10A H 0.4740 0.6968 0.6401 0.022 Uiso 1 1 calc R U . . .
C11 C 0.2950(4) 0.7288(5) 0.3254(4) 0.0182(10) Uani 1 1 d . . . . .
C13 C 0.2492(4) 0.6511(5) 0.1992(4) 0.0168(9) Uani 1 1 d . . . . .
C14 C 0.2767(4) 0.5217(5) 0.1357(4) 0.0159(9) Uani 1 1 d . . . . .
H14A H 0.3245 0.4830 0.1755 0.019 Uiso 1 1 calc R U . . .
C15 C 0.2386(4) 0.4450(5) 0.0173(4) 0.0171(9) Uani 1 1 d . . . . .
C16 C 0.1662(4) 0.5055(5) -0.0374(4) 0.0155(9) Uani 1 1 d . . . . .
C17 C 0.1372(4) 0.6369(5) 0.0261(4) 0.0191(10) Uani 1 1 d . . . . .
H17A H 0.0876 0.6754 -0.0125 0.023 Uiso 1 1 calc R U . . .
C18 C 0.1788(4) 0.7108(5) 0.1424(4) 0.0174(10) Uani 1 1 d . . . . .
H18A H 0.1604 0.8000 0.1833 0.021 Uiso 1 1 calc R U . . .
C20 C 0.0953(4) 0.3087(5) -0.2222(4) 0.0177(10) Uani 1 1 d . . . . .
C23 C -0.1250(5) 0.2745(5) 0.3485(5) 0.0267(12) Uani 1 1 d . . . . .
H23A H -0.1275 0.1905 0.3572 0.040 Uiso 1 1 calc R U . . .
H23B H -0.1942 0.2687 0.2937 0.040 Uiso 1 1 calc R U . . .
H23C H -0.1300 0.3490 0.4247 0.040 Uiso 1 1 calc R U . . .
C24 C 0.0029(5) 0.1624(5) 0.1540(4) 0.0274(12) Uani 1 1 d . . . . .
H24A H 0.0057 0.0797 0.1643 0.041 Uiso 1 1 calc R U . . .
H24B H 0.0715 0.1740 0.1124 0.041 Uiso 1 1 calc R U . . .
H24C H -0.0741 0.1571 0.1087 0.041 Uiso 1 1 calc R U . . .
C26 C 0.5560(5) 0.2079(5) -0.0480(5) 0.0268(12) Uani 1 1 d . . . . .
H26A H 0.5246 0.1211 -0.1123 0.040 Uiso 1 1 calc R U . . .
H26B H 0.6269 0.1972 -0.0036 0.040 Uiso 1 1 calc R U . . .
H26C H 0.5804 0.2721 -0.0797 0.040 Uiso 1 1 calc R U . . .
C27 C 0.4239(5) 0.1532(5) 0.1087(5) 0.0285(12) Uani 1 1 d . . . . .
H27A H 0.3854 0.0661 0.0492 0.043 Uiso 1 1 calc R U . . .
H27B H 0.3724 0.1868 0.1728 0.043 Uiso 1 1 calc R U . . .
H27C H 0.5042 0.1430 0.1390 0.043 Uiso 1 1 calc R U . . .
O1S O 0.3712(5) 1.0406(5) 0.2785(4) 0.0631(15) Uani 1 1 d D . . . .
H1B H 0.3538(6) 0.9801(7) 0.3068(5) 0.095 Uiso 1 1 d DR U . . .
H1C H 0.3205(7) 1.1019(7) 0.3114(5) 0.095 Uiso 1 1 d DR U . . .
O2S O 0.2996(5) 1.0401(4) 0.5964(3) 0.0453(12) Uani 1 1 d D . . . .
H2A H 0.3050(5) 0.9794(6) 0.5222(7) 0.068 Uiso 1 1 d DR U . . .
H2B H 0.2956(5) 1.0337(4) 0.6622(6) 0.068 Uiso 1 1 d DR U . . .

loop_
_atom_site_aniso_label
_atom_site_aniso_U_11
_atom_site_aniso_U_22
_atom_site_aniso_U_33
_atom_site_aniso_U_23
_atom_site_aniso_U_13
_atom_site_aniso_U_12
Pt1 0.01716(10) 0.01245(9) 0.01510(9) 0.00507(7) -0.00207(7) 0.00046(7)
Pt2 0.01662(10) 0.01229(9) 0.01275(9) 0.00381(7) -0.00119(7) 0.00122(7)
Cl1 0.0314(7) 0.0155(6) 0.0283(6) 0.0094(5) -0.0079(5) -0.0048(5)
Cl2 0.0291(7) 0.0136(5) 0.0219(6) 0.0027(4) -0.0043(5) 0.0012(5)
S1 0.0188(6) 0.0171(6) 0.0218(6) 0.0079(5) -0.0054(5) 0.0002(5)
S2 0.0196(6) 0.0145(6) 0.0160(5) 0.0042(4) -0.0025(5) 0.0027(4)
O12 0.035(2) 0.0142(17) 0.0199(17) 0.0061(14) -0.0004(15) -0.0005(15)
O25 0.027(2) 0.023(2) 0.049(2) 0.0208(18) -0.0138(18) -0.0030(16)
O28 0.0253(19) 0.0163(18) 0.0202(17) 0.0019(14) -0.0086(15) 0.0019(14)
N1 0.025(2) 0.016(2) 0.021(2) 0.0090(17) -0.0071(17) 0.0008(17)
N3 0.026(2) 0.017(2) 0.022(2) 0.0107(17) -0.0054(18) -0.0040(17)
N4 0.023(2) 0.015(2) 0.0154(19) 0.0064(16) -0.0056(16) -0.0026(16)
N19 0.022(2) 0.016(2) 0.0167(19) 0.0069(16) -0.0031(16) 0.0034(16)
N21 0.024(2) 0.024(2) 0.018(2) 0.0080(17) -0.0054(17) 0.0002(18)
N22 0.020(2) 0.014(2) 0.020(2) 0.0038(16) -0.0075(17) -0.0050(16)
C2 0.018(2) 0.020(2) 0.014(2) 0.0081(18) 0.0048(18) 0.0062(19)
C5 0.018(2) 0.018(2) 0.014(2) 0.0063(18) 0.0033(18) 0.0037(19)
C6 0.016(2) 0.013(2) 0.015(2) 0.0029(18) 0.0037(18) 0.0041(18)
C7 0.017(2) 0.017(2) 0.014(2) 0.0049(18) 0.0026(18) 0.0054(18)
C8 0.018(2) 0.013(2) 0.013(2) 0.0023(17) 0.0032(18) 0.0043(18)
C9 0.021(2) 0.015(2) 0.015(2) 0.0029(18) -0.0015(19) 0.0000(19)
C10 0.018(2) 0.018(2) 0.015(2) 0.0039(18) -0.0021(18) 0.0005(19)
C11 0.021(2) 0.014(2) 0.019(2) 0.0054(18) 0.0054(19) 0.0042(19)
C13 0.016(2) 0.018(2) 0.015(2) 0.0065(19) 0.0014(18) 0.0014(18)
C14 0.018(2) 0.015(2) 0.016(2) 0.0073(18) 0.0031(18) 0.0033(18)
C15 0.017(2) 0.015(2) 0.020(2) 0.0075(19) 0.0006(19) 0.0029(18)
C16 0.015(2) 0.016(2) 0.015(2) 0.0058(18) -0.0003(18) -0.0002(18)
C17 0.017(2) 0.020(2) 0.021(2) 0.010(2) -0.0012(19) 0.0022(19)
C18 0.018(2) 0.015(2) 0.018(2) 0.0066(19) 0.0035(19) 0.0006(19)
C20 0.014(2) 0.019(2) 0.019(2) 0.0068(19) -0.0014(18) 0.0033(18)
C23 0.020(3) 0.023(3) 0.028(3) 0.003(2) 0.001(2) 0.005(2)
C24 0.032(3) 0.030(3) 0.015(2) 0.007(2) 0.001(2) -0.002(2)
C26 0.018(3) 0.027(3) 0.032(3) 0.009(2) 0.005(2) 0.007(2)
C27 0.040(3) 0.022(3) 0.025(3) 0.013(2) -0.005(2) 0.002(2)
O1S 0.104(5) 0.040(3) 0.056(3) 0.025(2) 0.039(3) 0.018(3)
O2S 0.097(4) 0.0145(19) 0.020(2) 0.0031(16) 0.005(2) 0.012(2)

loop_
_atom_type_symbol
_atom_type_description
_atom_type_scat_dispersion_real
_atom_type_scat_dispersion_imag
_atom_type_scat_source
C C 0.0033 0.0016 'International Tables Vol C Tables 4.2.6.8 and 6.1.1.4'
H H 0.0000 0.0000 'International Tables Vol C Tables 4.2.6.8 and 6.1.1.4'
Cl Cl 0.1484 0.1585 'International Tables Vol C Tables 4.2.6.8 and 6.1.1.4'
N N 0.0061 0.0033 'International Tables Vol C Tables 4.2.6.8 and 6.1.1.4'
O O 0.0106 0.0060 'International Tables Vol C Tables 4.2.6.8 and 6.1.1.4'
Pt Pt -1.7033 8.3905 'International Tables Vol C Tables 4.2.6.8 and 6.1.1.4'
S S 0.1246 0.1234 'International Tables Vol C Tables 4.2.6.8 and 6.1.1.4'

loop_
_geom_angle_atom_site_label_1
_geom_angle_atom_site_label_2
_geom_angle_atom_site_label_3
_geom_angle
_geom_angle_site_symmetry_1
_geom_angle_site_symmetry_3
_geom_angle_publ_flag
N1 Pt1 C6 89.12(18) . . ?
N1 Pt1 S1 171.31(12) . . ?
C6 Pt1 S1 98.44(14) . . ?
N1 Pt1 Cl1 84.54(12) . . ?
C6 Pt1 Cl1 173.21(14) . . ?
S1 Pt1 Cl1 88.06(4) . . ?
N22 Pt2 C15 88.79(17) . . ?
N22 Pt2 S2 171.00(12) . . ?
C15 Pt2 S2 97.91(13) . . ?
N22 Pt2 Cl2 86.65(12) . . ?
C15 Pt2 Cl2 172.25(13) . . ?
S2 Pt2 Cl2 87.32(4) . . ?
O25 S1 C23 104.9(2) . . ?
O25 S1 C24 106.4(3) . . ?
C23 S1 C24 103.1(2) . . ?
O25 S1 Pt1 123.42(15) . . ?
C23 S1 Pt1 107.10(19) . . ?
C24 S1 Pt1 110.07(19) . . ?
O28 S2 C26 105.1(2) . . ?
O28 S2 C27 105.4(2) . . ?
C26 S2 C27 103.0(3) . . ?
O28 S2 Pt2 123.22(15) . . ?
C26 S2 Pt2 107.65(18) . . ?
C27 S2 Pt2 110.59(19) . . ?
C2 N1 Pt1 128.0(3) . . ?
C2 N1 H1A 116.0 . . ?
Pt1 N1 H1A 116.0 . . ?
C2 N3 H3A 120.0 . . ?
C2 N3 H3B 120.0 . . ?
H3A N3 H3B 120.0 . . ?
C2 N4 C5 126.5(4) . . ?
C2 N4 H4A 116.8 . . ?
C5 N4 H4A 116.8 . . ?
C20 N19 C16 126.4(4) . . ?
C20 N19 H19A 116.8 . . ?
C16 N19 H19A 116.8 . . ?
C20 N21 H21A 120.0 . . ?
C20 N21 H21B 120.0 . . ?
H21A N21 H21B 120.0 . . ?
C20 N22 Pt2 127.6(3) . . ?
C20 N22 H22A 116.2 . . ?
Pt2 N22 H22A 116.2 . . ?
N1 C2 N4 122.6(4) . . ?
N1 C2 N3 121.2(4) . . ?
N4 C2 N3 116.2(4) . . ?
N4 C5 C6 124.3(4) . . ?
N4 C5 C10 114.3(4) . . ?
C6 C5 C10 121.4(4) . . ?
C7 C6 C5 115.4(4) . . ?
C7 C6 Pt1 122.1(3) . . ?
C5 C6 Pt1 122.4(3) . . ?
C8 C7 C6 124.1(4) . . ?
C8 C7 H7A 118.0 . . ?
C6 C7 H7A 118.0 . . ?
C7 C8 C9 118.9(4) . . ?
C7 C8 C11 122.2(4) . . ?
C9 C8 C11 118.8(4) . . ?
C10 C9 C8 118.7(4) . . ?
C10 C9 H9A 120.6 . . ?
C8 C9 H9A 120.6 . . ?
C9 C10 C5 121.4(4) . . ?
C9 C10 H10A 119.3 . . ?
C5 C10 H10A 119.3 . . ?
O12 C11 C8 119.8(4) . . ?
O12 C11 C13 120.0(4) . . ?
C8 C11 C13 120.2(4) . . ?
C14 C13 C18 119.1(4) . . ?
C14 C13 C11 121.4(4) . . ?
C18 C13 C11 119.5(4) . . ?
C13 C14 C15 124.1(4) . . ?
C13 C14 H14A 117.9 . . ?
C15 C14 H14A 117.9 . . ?
C14 C15 C16 115.9(4) . . ?
C14 C15 Pt2 121.5(3) . . ?
C16 C15 Pt2 122.3(3) . . ?
N19 C16 C15 123.9(4) . . ?
N19 C16 C17 115.5(4) . . ?
C15 C16 C17 120.6(4) . . ?
C18 C17 C16 121.8(4) . . ?
C18 C17 H17A 119.1 . . ?
C16 C17 H17A 119.1 . . ?
C17 C18 C13 118.5(4) . . ?
C17 C18 H18A 120.8 . . ?
C13 C18 H18A 120.8 . . ?
N22 C20 N21 122.3(4) . . ?
N22 C20 N19 121.8(4) . . ?
N21 C20 N19 115.9(4) . . ?
S1 C23 H23A 109.5 . . ?
S1 C23 H23B 109.5 . . ?
H23A C23 H23B 109.5 . . ?
S1 C23 H23C 109.5 . . ?
H23A C23 H23C 109.5 . . ?
H23B C23 H23C 109.5 . . ?
S1 C24 H24A 109.5 . . ?
S1 C24 H24B 109.5 . . ?
H24A C24 H24B 109.5 . . ?
S1 C24 H24C 109.5 . . ?
H24A C24 H24C 109.5 . . ?
H24B C24 H24C 109.5 . . ?
S2 C26 H26A 109.5 . . ?
S2 C26 H26B 109.5 . . ?
H26A C26 H26B 109.5 . . ?
S2 C26 H26C 109.5 . . ?
H26A C26 H26C 109.5 . . ?
H26B C26 H26C 109.5 . . ?
S2 C27 H27A 109.5 . . ?
S2 C27 H27B 109.5 . . ?
H27A C27 H27B 109.5 . . ?
S2 C27 H27C 109.5 . . ?
H27A C27 H27C 109.5 . . ?
H27B C27 H27C 109.5 . . ?
H1B O1S H1C 103.3 . . ?
H2A O2S H2B 133.2 . . ?

loop_
_geom_bond_atom_site_label_1
_geom_bond_atom_site_label_2
_geom_bond_distance
_geom_bond_site_symmetry_2
_geom_bond_publ_flag
Pt1 N1 1.995(4) . ?
Pt1 C6 2.016(5) . ?
Pt1 S1 2.2189(12) . ?
Pt1 Cl1 2.4177(12) . ?
Pt2 N22 2.008(4) . ?
Pt2 C15 2.013(5) . ?
Pt2 S2 2.2162(12) . ?
Pt2 Cl2 2.4105(12) . ?
S1 O25 1.478(4) . ?
S1 C23 1.772(5) . ?
S1 C24 1.788(5) . ?
S2 O28 1.488(3) . ?
S2 C26 1.768(5) . ?
S2 C27 1.770(5) . ?
O12 C11 1.234(6) . ?
N1 C2 1.307(6) . ?
N1 H1A 0.8800 . ?
N3 C2 1.353(6) . ?
N3 H3A 0.8800 . ?
N3 H3B 0.8800 . ?
N4 C2 1.344(6) . ?
N4 C5 1.403(6) . ?
N4 H4A 0.8800 . ?
N19 C20 1.355(6) . ?
N19 C16 1.400(6) . ?
N19 H19A 0.8800 . ?
N21 C20 1.353(6) . ?
N21 H21A 0.8800 . ?
N21 H21B 0.8800 . ?
N22 C20 1.297(6) . ?
N22 H22A 0.8800 . ?
C5 C6 1.405(6) . ?
C5 C10 1.410(6) . ?
C6 C7 1.401(6) . ?
C7 C8 1.397(6) . ?
C7 H7A 0.9500 . ?
C8 C9 1.401(6) . ?
C8 C11 1.484(6) . ?
C9 C10 1.382(7) . ?
C9 H9A 0.9500 . ?
C10 H10A 0.9500 . ?
C11 C13 1.491(6) . ?
C13 C14 1.388(6) . ?
C13 C18 1.406(7) . ?
C14 C15 1.394(6) . ?
C14 H14A 0.9500 . ?
C15 C16 1.408(6) . ?
C16 C17 1.412(7) . ?
C17 C18 1.376(6) . ?
C17 H17A 0.9500 . ?
C18 H18A 0.9500 . ?
C23 H23A 0.9800 . ?
C23 H23B 0.9800 . ?
C23 H23C 0.9800 . ?
C24 H24A 0.9800 . ?
C24 H24B 0.9800 . ?
C24 H24C 0.9800 . ?
C26 H26A 0.9800 . ?
C26 H26B 0.9800 . ?
C26 H26C 0.9800 . ?
C27 H27A 0.9800 . ?
C27 H27B 0.9800 . ?
C27 H27C 0.9800 . ?
O1S H1B 0.896(7) . ?
O1S H1C 0.896(7) . ?
O2S H2A 0.907(7) . ?
O2S H2B 0.869(7) . ?

loop_
_geom_hbond_atom_site_label_D
_geom_hbond_atom_site_label_H
_geom_hbond_atom_site_label_A
_geom_hbond_distance_DH
_geom_hbond_distance_HA
_geom_hbond_distance_DA
_geom_hbond_angle_DHA
_geom_hbond_site_symmetry_A
N1 H1A O2S 0.88 2.24 2.989(6) 143 1_545
N3 H3A O2S 0.88 2.15 2.929(6) 148 1_545
N3 H3B O28 0.88 2.20 2.964(5) 145 2_666
N4 H4A O28 0.88 1.99 2.824(5) 158 2_666
N19 H19A O25 0.88 2.01 2.852(5) 159 2_565
N21 H21B O25 0.88 2.50 3.230(6) 141 2_565
N22 H22A Cl1 0.88 2.75 3.580(4) 158 2
C23 H23A Cl1 0.98 2.67 3.329(6) 125 .
C24 H24A Cl1 0.98 2.77 3.425(5) 125 .
C26 H26A Cl2 0.98 2.74 3.389(5) 125 .
C26 H26A O1S 0.98 2.54 3.265(7) 131 2_665
C27 H27A Cl2 0.98 2.66 3.332(5) 126 .
O1S H1B O12 0.90 1.90 2.800(6) 180 .
O1S H1C N1 0.90 2.63 3.335(6) 137 1_565
O2S H2A O12 0.91 1.89 2.801(5) 180 .
O2S H2B Cl2 0.87 2.32 3.184(4) 180 1_566

loop_
_geom_torsion_atom_site_label_1
_geom_torsion_atom_site_label_2
_geom_torsion_atom_site_label_3
_geom_torsion_atom_site_label_4
_geom_torsion
_geom_torsion_site_symmetry_1
_geom_torsion_site_symmetry_2
_geom_torsion_site_symmetry_3
_geom_torsion_site_symmetry_4
_geom_torsion_publ_flag
Pt1 N1 C2 N4 -19.6(7) . . . . ?
Pt1 N1 C2 N3 161.2(4) . . . . ?
C5 N4 C2 N1 -8.6(8) . . . . ?
C5 N4 C2 N3 170.6(4) . . . . ?
C2 N4 C5 C6 19.2(8) . . . . ?
C2 N4 C5 C10 -162.8(5) . . . . ?
N4 C5 C6 C7 -179.7(4) . . . . ?
C10 C5 C6 C7 2.4(7) . . . . ?
N4 C5 C6 Pt1 -1.0(7) . . . . ?
C10 C5 C6 Pt1 -178.8(4) . . . . ?
C5 C6 C7 C8 -3.5(7) . . . . ?
Pt1 C6 C7 C8 177.7(4) . . . . ?
C6 C7 C8 C9 1.6(7) . . . . ?
C6 C7 C8 C11 -175.7(4) . . . . ?
C7 C8 C9 C10 1.6(7) . . . . ?
C11 C8 C9 C10 178.9(4) . . . . ?
C8 C9 C10 C5 -2.6(7) . . . . ?
N4 C5 C10 C9 -177.5(4) . . . . ?
C6 C5 C10 C9 0.6(7) . . . . ?
C7 C8 C11 O12 153.9(5) . . . . ?
C9 C8 C11 O12 -23.3(7) . . . . ?
C7 C8 C11 C13 -26.3(7) . . . . ?
C9 C8 C11 C13 156.5(4) . . . . ?
O12 C11 C13 C14 149.5(5) . . . . ?
C8 C11 C13 C14 -30.3(7) . . . . ?
O12 C11 C13 C18 -29.2(7) . . . . ?
C8 C11 C13 C18 151.0(4) . . . . ?
C18 C13 C14 C15 -0.1(7) . . . . ?
C11 C13 C14 C15 -178.8(4) . . . . ?
C13 C14 C15 C16 -1.1(7) . . . . ?
C13 C14 C15 Pt2 -175.6(4) . . . . ?
C20 N19 C16 C15 23.5(7) . . . . ?
C20 N19 C16 C17 -155.9(5) . . . . ?
C14 C15 C16 N19 -178.5(4) . . . . ?
Pt2 C15 C16 N19 -4.1(6) . . . . ?
C14 C15 C16 C17 0.9(7) . . . . ?
Pt2 C15 C16 C17 175.3(3) . . . . ?
N19 C16 C17 C18 180.0(4) . . . . ?
C15 C16 C17 C18 0.6(7) . . . . ?
C16 C17 C18 C13 -1.8(7) . . . . ?
C14 C13 C18 C17 1.6(7) . . . . ?
C11 C13 C18 C17 -179.7(4) . . . . ?
Pt2 N22 C20 N21 158.3(4) . . . . ?
Pt2 N22 C20 N19 -22.9(7) . . . . ?
C16 N19 C20 N22 -9.5(8) . . . . ?
C16 N19 C20 N21 169.4(4) . . . . ?
